data_1504724
loop_
_publ_author_name
'Memminger, Karin'
'Oeser, Thomas'
'M\"uller, Thomas J J'

_publ_section_title
;
 Phenothiazinophanes: synthesis, structure, and intramolecular electronic
 communication.
;
_journal_issue 13
_journal_name_full 'Organic letters'
_journal_page_first 2797
_journal_page_last 2800
_journal_paper_doi 10.1021/ol800920d
_journal_volume 10
_journal_year 2008
_chemical_formula_sum 'C40 H42 N2 S2'
_chemical_formula_weight 614.88
_chemical_name_systematic
; 
 1(10),4(10)-Di-n-hexyl-1,4(3,7)-diphenothiazinacyclophan-2,5-diene 
;
_space_group_IT_number 14
_symmetry_cell_setting monoclinic
_symmetry_space_group_name_Hall '-P 2yn'
_symmetry_space_group_name_H-M 'P 1 21/n 1'
_atom_sites_solution_hydrogens geom
_atom_sites_solution_primary direct
_atom_sites_solution_secondary difmap
_audit_creation_method SHELXL-97
_cell_angle_alpha 90.0
_cell_angle_beta 97.151(2)
_cell_angle_gamma 90.0
_cell_formula_units_Z 2
_cell_length_a 10.0925(9)
_cell_length_b 13.932(1)
_cell_length_c 11.781(1)
_cell_measurement_reflns_used 4842
_cell_measurement_temperature 200(2)
_cell_measurement_theta_max 27.08
_cell_measurement_theta_min 2.27
_cell_volume 1643.6(2)
_computing_cell_refinement 'Bruker SMART'
_computing_data_collection 'Bruker SMART'
_computing_data_reduction 'Bruker SAINT'
_computing_molecular_graphics 'Bruker SHELXTL'
_computing_publication_material 'Bruker SHELXTL'
_computing_structure_refinement 'SHELXL-97 (Sheldrick, 1997)'
_computing_structure_solution 'SHELXS-97 (Sheldrick, 1990)'
_diffrn_ambient_temperature 200(2)
_diffrn_measured_fraction_theta_full 0.988
_diffrn_measured_fraction_theta_max 0.988
_diffrn_measurement_device_type 'CCD area detector'
_diffrn_measurement_method 'phi and omega scans'
_diffrn_radiation_monochromator graphite
_diffrn_radiation_source 'fine-focus sealed tube'
_diffrn_radiation_type MoK\a
_diffrn_radiation_wavelength 0.71073
_diffrn_reflns_av_R_equivalents 0.0297
_diffrn_reflns_av_sigmaI/netI 0.0277
_diffrn_reflns_limit_h_max 13
_diffrn_reflns_limit_h_min -13
_diffrn_reflns_limit_k_max 18
_diffrn_reflns_limit_k_min -18
_diffrn_reflns_limit_l_max 15
_diffrn_reflns_limit_l_min -15
_diffrn_reflns_number 16623
_diffrn_reflns_theta_full 28.28
_diffrn_reflns_theta_max 28.28
_diffrn_reflns_theta_min 2.84
_exptl_absorpt_coefficient_mu 0.193
_exptl_absorpt_correction_T_max 0.9772
_exptl_absorpt_correction_T_min 0.9266
_exptl_absorpt_correction_type multi-scan
_exptl_crystal_colour yellow
_exptl_crystal_density_diffrn 1.242
_exptl_crystal_density_meas 0
_exptl_crystal_density_method 'not measured'
_exptl_crystal_description prism
_exptl_crystal_F_000 656
_exptl_crystal_size_max 0.40
_exptl_crystal_size_mid 0.14
_exptl_crystal_size_min 0.12
_refine_diff_density_max 0.423
_refine_diff_density_min -0.269
_refine_diff_density_rms 0.060
_refine_ls_extinction_method none
_refine_ls_goodness_of_fit_ref 1.101
_refine_ls_hydrogen_treatment mixed
_refine_ls_matrix_type full
_refine_ls_number_parameters 287
_refine_ls_number_reflns 4038
_refine_ls_number_restraints 0
_refine_ls_restrained_S_all 1.101
_refine_ls_R_factor_all 0.0817
_refine_ls_R_factor_gt 0.0679
_refine_ls_shift/su_max 0.019
_refine_ls_shift/su_mean 0.000
_refine_ls_structure_factor_coef Fsqd
_refine_ls_weighting_details 'calc w=1/[\s^2^(Fo^2^)+(0.0791P)^2^+0.8039P] where P=(Fo^2^+2Fc^2^)/3'
_refine_ls_weighting_scheme calc
_refine_ls_wR_factor_gt 0.1624
_refine_ls_wR_factor_ref 0.1717
_reflns_number_gt 3329
_reflns_number_total 4038
_reflns_threshold_expression >2sigma(I)
_cod_data_source_file ol800920d-file004.cif
_cod_data_source_block km3
_cod_original_sg_symbol_H-M P2(1)/n
_cod_database_code 1504724

loop_
_symmetry_equiv_pos_as_xyz
'x, y, z'
'-x+1/2, y+1/2, -z+1/2'
'-x, -y, -z'
'x-1/2, -y-1/2, z-1/2'

loop_
_atom_site_label
_atom_site_type_symbol
_atom_site_fract_x
_atom_site_fract_y
_atom_site_fract_z
_atom_site_U_iso_or_equiv
_atom_site_adp_type
_atom_site_occupancy
_atom_site_symmetry_multiplicity
_atom_site_calc_flag
_atom_site_refinement_flags
_atom_site_disorder_assembly
_atom_site_disorder_group
S1 S 0.66596(5) 0.34728(4) 1.03409(4) 0.04060(18) Uani 1 1 d . A .
N9 N 0.4463(2) 0.22937(14) 0.92347(19) 0.0524(5) Uani 1 1 d . . .
C1 C 0.3059(3) 0.2456(2) 1.0804(3) 0.0608(7) Uani 1 1 d . . .
C2 C 0.2845(3) 0.2864(2) 1.1830(3) 0.0624(7) Uani 1 1 d . A .
C3 C 0.3719(3) 0.3509(2) 1.2383(2) 0.0557(6) Uani 1 1 d . . .
C4 C 0.4895(2) 0.36985(17) 1.19076(19) 0.0444(5) Uani 1 1 d . A .
C5 C 0.6431(3) 0.42691(18) 0.82050(19) 0.0460(5) Uani 1 1 d . A .
C6 C 0.5906(3) 0.4333(2) 0.7042(2) 0.0608(8) Uani 1 1 d . . .
C7 C 0.4918(3) 0.3692(3) 0.6629(2) 0.0702(9) Uani 1 1 d . A .
C8 C 0.4423(3) 0.3032(2) 0.7326(2) 0.0637(8) Uani 1 1 d . . .
C11 C 0.4207(2) 0.26580(15) 1.0298(2) 0.0455(5) Uani 1 1 d . A .
C12 C 0.5143(2) 0.32732(14) 1.08969(18) 0.0380(4) Uani 1 1 d . . .
C13 C 0.4934(2) 0.29575(17) 0.8480(2) 0.0470(5) Uani 1 1 d . A .
C14 C 0.5967(2) 0.35867(16) 0.88957(17) 0.0402(5) Uani 1 1 d . . .
C15 C 0.3595(7) 0.1440(5) 0.8910(5) 0.0455(13) Uani 0.60 1 d P A 1
H15A H 0.2762 0.1649 0.8442 0.055 Uiso 0.60 1 calc PR A 1
H15B H 0.3351 0.1125 0.9608 0.055 Uiso 0.60 1 calc PR A 1
C16 C 0.4340(4) 0.0730(3) 0.8230(4) 0.0508(9) Uani 0.60 1 d P A 1
H16A H 0.4504 0.1026 0.7497 0.061 Uiso 0.60 1 calc PR A 1
H16B H 0.5215 0.0574 0.8669 0.061 Uiso 0.60 1 calc PR A 1
C17 C 0.3536(13) -0.0183(8) 0.7995(8) 0.063(2) Uani 0.60 1 d P A 1
H17A H 0.2685 -0.0022 0.7521 0.075 Uiso 0.60 1 calc PR A 1
H17B H 0.3316 -0.0444 0.8730 0.075 Uiso 0.60 1 calc PR A 1
C18 C 0.4240(6) -0.0959(4) 0.7389(5) 0.0628(12) Uani 0.60 1 d P A 1
H18A H 0.5165 -0.1023 0.7775 0.075 Uiso 0.60 1 calc PR A 1
H18B H 0.3780 -0.1577 0.7477 0.075 Uiso 0.60 1 calc PR A 1
C19 C 0.4296(8) -0.0794(5) 0.6176(5) 0.0848(17) Uani 0.60 1 d P A 1
H19A H 0.4747 -0.0175 0.6074 0.102 Uiso 0.60 1 calc PR A 1
H19B H 0.3377 -0.0752 0.5773 0.102 Uiso 0.60 1 calc PR A 1
C20 C 0.5049(19) -0.1600(14) 0.5646(10) 0.070(3) Uani 0.60 1 d P A 1
H20A H 0.5941 -0.1668 0.6073 0.105 Uiso 0.60 1 calc PR A 1
H20B H 0.5129 -0.1444 0.4847 0.105 Uiso 0.60 1 calc PR A 1
H20C H 0.4557 -0.2204 0.5680 0.105 Uiso 0.60 1 calc PR A 1
C15A C 0.3853(10) 0.1509(8) 0.8505(7) 0.0473(19) Uani 0.40 1 d P A 2
H15C H 0.2871 0.1587 0.8374 0.057 Uiso 0.40 1 calc PR A 2
H15D H 0.4199 0.1514 0.7755 0.057 Uiso 0.40 1 calc PR A 2
C16A C 0.4205(7) 0.0601(4) 0.9108(6) 0.0529(14) Uani 0.40 1 d P A 2
H16C H 0.3822 0.0600 0.9842 0.064 Uiso 0.40 1 calc PR A 2
H16D H 0.5188 0.0560 0.9285 0.064 Uiso 0.40 1 calc PR A 2
C17A C 0.369(2) -0.0292(12) 0.8406(13) 0.063(4) Uani 0.40 1 d P A 2
H17C H 0.2740 -0.0204 0.8109 0.075 Uiso 0.40 1 calc PR A 2
H17D H 0.3768 -0.0865 0.8907 0.075 Uiso 0.40 1 calc PR A 2
C18A C 0.4555(9) -0.0463(7) 0.7339(8) 0.078(3) Uani 0.40 1 d P A 2
H18C H 0.4494 0.0112 0.6843 0.094 Uiso 0.40 1 calc PR A 2
H18D H 0.5507 -0.0566 0.7635 0.094 Uiso 0.40 1 calc PR A 2
C19A C 0.4022(8) -0.1332(6) 0.6648(8) 0.0640(18) Uani 0.40 1 d P A 2
H19C H 0.4110 -0.1915 0.7132 0.077 Uiso 0.40 1 calc PR A 2
H19D H 0.3066 -0.1240 0.6362 0.077 Uiso 0.40 1 calc PR A 2
C20A C 0.482(3) -0.144(2) 0.566(2) 0.090(8) Uani 0.40 1 d P A 2
H20D H 0.4749 -0.0855 0.5195 0.136 Uiso 0.40 1 calc PR A 2
H20E H 0.4484 -0.1987 0.5185 0.136 Uiso 0.40 1 calc PR A 2
H20F H 0.5764 -0.1553 0.5950 0.136 Uiso 0.40 1 calc PR A 2
C21 C 0.3428(4) 0.4013(3) 1.3440(3) 0.0765(10) Uani 1 1 d . A .
C22 C 0.3592(4) 0.4923(3) 1.3691(2) 0.0780(11) Uani 1 1 d . . .
H1 H 0.249(3) 0.206(2) 1.047(3) 0.064(9) Uiso 1 1 d . . .
H2 H 0.206(4) 0.272(2) 1.218(3) 0.083(10) Uiso 1 1 d . . .
H4 H 0.559(3) 0.411(2) 1.230(2) 0.050(7) Uiso 1 1 d . . .
H5 H 0.709(2) 0.4674(15) 0.8505(17) 0.024(5) Uiso 1 1 d . . .
H7 H 0.456(4) 0.374(3) 0.589(3) 0.087(11) Uiso 1 1 d . . .
H8 H 0.372(4) 0.260(3) 0.699(3) 0.083(10) Uiso 1 1 d . . .
H21 H 0.315(4) 0.364(3) 1.394(3) 0.086(11) Uiso 1 1 d . . .
H22 H 0.348(3) 0.513(3) 1.449(3) 0.084(10) Uiso 1 1 d . . .

loop_
_atom_site_aniso_label
_atom_site_aniso_U_11
_atom_site_aniso_U_22
_atom_site_aniso_U_33
_atom_site_aniso_U_23
_atom_site_aniso_U_13
_atom_site_aniso_U_12
S1 0.0363(3) 0.0464(3) 0.0379(3) 0.0049(2) -0.0005(2) 0.0007(2)
N9 0.0534(12) 0.0348(10) 0.0661(13) -0.0130(9) -0.0045(10) -0.0001(8)
C1 0.0470(14) 0.0431(13) 0.090(2) 0.0166(13) -0.0005(14) -0.0113(11)
C2 0.0545(15) 0.0604(16) 0.0752(18) 0.0287(14) 0.0202(14) -0.0021(13)
C3 0.0585(15) 0.0609(15) 0.0502(13) 0.0243(11) 0.0162(11) 0.0052(12)
C4 0.0501(12) 0.0452(12) 0.0378(11) 0.0098(9) 0.0049(9) 0.0009(10)
C5 0.0489(13) 0.0513(13) 0.0389(11) 0.0029(10) 0.0092(10) 0.0167(11)
C6 0.0758(18) 0.0710(17) 0.0384(12) 0.0087(11) 0.0175(12) 0.0425(15)
C7 0.083(2) 0.087(2) 0.0368(12) -0.0157(14) -0.0079(13) 0.0433(18)
C8 0.0636(16) 0.0725(18) 0.0498(14) -0.0260(14) -0.0135(12) 0.0290(15)
C11 0.0463(12) 0.0297(10) 0.0585(13) 0.0058(9) -0.0015(10) 0.0007(9)
C12 0.0392(10) 0.0338(10) 0.0404(10) 0.0085(8) 0.0020(8) -0.0005(8)
C13 0.0455(12) 0.0456(12) 0.0475(12) -0.0153(10) -0.0039(9) 0.0162(10)
C14 0.0417(11) 0.0435(11) 0.0346(10) -0.0022(8) 0.0021(8) 0.0145(9)
C15 0.048(3) 0.034(2) 0.057(4) -0.016(3) 0.017(3) -0.0067(18)
C16 0.059(2) 0.0356(19) 0.059(2) -0.0084(17) 0.0119(19) 0.0001(17)
C17 0.069(5) 0.042(4) 0.078(6) -0.006(4) 0.014(5) 0.003(3)
C18 0.077(3) 0.046(3) 0.064(3) -0.005(2) 0.005(3) -0.003(3)
C19 0.120(5) 0.064(3) 0.071(3) 0.000(3) 0.016(3) 0.022(3)
C20 0.073(6) 0.075(8) 0.063(5) -0.011(4) 0.013(4) 0.013(4)
C15A 0.052(5) 0.043(4) 0.045(5) -0.013(4) 0.002(3) -0.002(3)
C16A 0.065(4) 0.043(3) 0.051(3) -0.003(3) 0.004(3) -0.007(3)
C17A 0.070(7) 0.028(4) 0.089(10) -0.001(5) 0.004(7) -0.010(4)
C18A 0.082(6) 0.050(4) 0.094(6) 0.019(4) -0.020(5) -0.038(4)
C19A 0.064(4) 0.053(4) 0.074(5) 0.002(4) 0.005(4) -0.009(3)
C20A 0.069(11) 0.056(8) 0.141(15) -0.015(8) -0.008(8) -0.008(10)
C21 0.086(2) 0.100(3) 0.0499(15) 0.0284(17) 0.0331(15) 0.0200(19)
C22 0.105(2) 0.092(2) 0.0430(14) 0.0200(14) 0.0304(15) 0.054(2)

loop_
_atom_type_symbol
_atom_type_description
_atom_type_scat_dispersion_real
_atom_type_scat_dispersion_imag
_atom_type_scat_source
C C 0.0033 0.0016 'International Tables Vol C Tables 4.2.6.8 and 6.1.1.4'
H H 0.0000 0.0000 'International Tables Vol C Tables 4.2.6.8 and 6.1.1.4'
N N 0.0061 0.0033 'International Tables Vol C Tables 4.2.6.8 and 6.1.1.4'
S S 0.1246 0.1234 'International Tables Vol C Tables 4.2.6.8 and 6.1.1.4'

loop_
_geom_angle_atom_site_label_1
_geom_angle_atom_site_label_2
_geom_angle_atom_site_label_3
_geom_angle
_geom_angle_site_symmetry_1
_geom_angle_site_symmetry_3
C12 S1 C14 96.59(10) . .
C11 N9 C13 116.13(18) . .
C11 N9 C15A 132.6(4) . .
C13 N9 C15A 105.5(4) . .
C11 N9 C15 110.3(3) . .
C13 N9 C15 126.4(3) . .
C15A N9 C15 22.5(3) . .
C2 C1 C11 121.4(3) . .
C2 C1 H1 120(2) . .
C11 C1 H1 119(2) . .
C3 C2 C1 121.9(3) . .
C3 C2 H2 117(2) . .
C1 C2 H2 121(2) . .
C2 C3 C4 117.5(3) . .
C2 C3 C21 121.7(3) . .
C4 C3 C21 120.7(3) . .
C12 C4 C3 121.2(2) . .
C12 C4 H4 118.0(15) . .
C3 C4 H4 120.7(15) . .
C14 C5 C6 120.4(3) . .
C14 C5 H5 119.1(13) . .
C6 C5 H5 120.5(13) . .
C7 C6 C5 117.9(3) . .
C7 C6 C22 122.2(3) . 3_667
C5 C6 C22 119.9(3) . 3_667
C8 C7 C6 121.7(2) . .
C8 C7 H7 120(2) . .
C6 C7 H7 118(2) . .
C7 C8 C13 121.1(3) . .
C7 C8 H8 118(2) . .
C13 C8 H8 120(2) . .
C1 C11 C12 116.9(2) . .
C1 C11 N9 124.2(2) . .
C12 C11 N9 118.9(2) . .
C4 C12 C11 120.9(2) . .
C4 C12 S1 120.85(17) . .
C11 C12 S1 118.22(17) . .
C8 C13 C14 117.5(3) . .
C8 C13 N9 123.5(3) . .
C14 C13 N9 119.0(2) . .
C5 C14 C13 121.3(2) . .
C5 C14 S1 120.73(19) . .
C13 C14 S1 117.94(18) . .
N9 C15 C16 109.7(4) . .
N9 C15 H15A 109.7 . .
C16 C15 H15A 109.7 . .
N9 C15 H15B 109.7 . .
C16 C15 H15B 109.7 . .
H15A C15 H15B 108.2 . .
C17 C16 C15 110.7(6) . .
C17 C16 H16A 109.5 . .
C15 C16 H16A 109.5 . .
C17 C16 H16B 109.5 . .
C15 C16 H16B 109.5 . .
H16A C16 H16B 108.1 . .
C16 C17 C18 114.4(9) . .
C16 C17 H17A 108.7 . .
C18 C17 H17A 108.7 . .
C16 C17 H17B 108.7 . .
C18 C17 H17B 108.7 . .
H17A C17 H17B 107.6 . .
C19 C18 C17 115.2(5) . .
C19 C18 H18A 108.5 . .
C17 C18 H18A 108.5 . .
C19 C18 H18B 108.5 . .
C17 C18 H18B 108.5 . .
H18A C18 H18B 107.5 . .
C18 C19 C20 111.5(7) . .
C18 C19 H19A 109.3 . .
C20 C19 H19A 109.3 . .
C18 C19 H19B 109.3 . .
C20 C19 H19B 109.3 . .
H19A C19 H19B 108.0 . .
C16A C15A N9 107.3(6) . .
C16A C15A H15C 110.3 . .
N9 C15A H15C 110.3 . .
C16A C15A H15D 110.3 . .
N9 C15A H15D 110.3 . .
H15C C15A H15D 108.5 . .
C15A C16A C17A 112.9(7) . .
C15A C16A H16C 109.0 . .
C17A C16A H16C 109.0 . .
C15A C16A H16D 109.0 . .
C17A C16A H16D 109.0 . .
H16C C16A H16D 107.8 . .
C16A C17A C18A 110.8(12) . .
C16A C17A H17C 109.5 . .
C18A C17A H17C 109.5 . .
C16A C17A H17D 109.5 . .
C18A C17A H17D 109.5 . .
H17C C17A H17D 108.1 . .
C19A C18A C17A 110.0(9) . .
C19A C18A H18C 109.7 . .
C17A C18A H18C 109.7 . .
C19A C18A H18D 109.7 . .
C17A C18A H18D 109.7 . .
H18C C18A H18D 108.2 . .
C20A C19A C18A 107.8(12) . .
C20A C19A H19C 110.1 . .
C18A C19A H19C 110.1 . .
C20A C19A H19D 110.1 . .
C18A C19A H19D 110.1 . .
H19C C19A H19D 108.5 . .
C19A C20A H20D 109.5 . .
C19A C20A H20E 109.5 . .
H20D C20A H20E 109.5 . .
C19A C20A H20F 109.5 . .
H20D C20A H20F 109.5 . .
H20E C20A H20F 109.5 . .
C22 C21 C3 127.8(3) . .
C22 C21 H21 118(2) . .
C3 C21 H21 114(3) . .
C21 C22 C6 126.2(3) . 3_667
C21 C22 H22 118(2) . .
C6 C22 H22 116(2) 3_667 .

loop_
_geom_bond_atom_site_label_1
_geom_bond_atom_site_label_2
_geom_bond_distance
_geom_bond_site_symmetry_2
S1 C12 1.760(2) .
S1 C14 1.765(2) .
N9 C11 1.405(3) .
N9 C13 1.406(3) .
N9 C15A 1.477(10) .
N9 C15 1.498(7) .
C1 C2 1.377(5) .
C1 C11 1.396(4) .
C1 H1 0.85(3) .
C2 C3 1.366(4) .
C2 H2 0.96(4) .
C3 C4 1.399(3) .
C3 C21 1.490(4) .
C4 C12 1.381(3) .
C4 H4 0.98(3) .
C5 C14 1.371(3) .
C5 C6 1.409(3) .
C5 H5 0.91(2) .
C6 C7 1.381(5) .
C6 C22 1.478(5) 3_667
C7 C8 1.368(5) .
C7 H7 0.90(4) .
C8 C13 1.396(3) .
C8 H8 0.98(4) .
C11 C12 1.400(3) .
C13 C14 1.403(3) .
C15 C16 1.529(7) .
C15 H15A 0.9900 .
C15 H15B 0.9900 .
C16 C17 1.515(14) .
C16 H16A 0.9900 .
C16 H16B 0.9900 .
C17 C18 1.520(13) .
C17 H17A 0.9900 .
C17 H17B 0.9900 .
C18 C19 1.455(8) .
C18 H18A 0.9900 .
C18 H18B 0.9900 .
C19 C20 1.531(18) .
C19 H19A 0.9900 .
C19 H19B 0.9900 .
C20 H20A 0.9800 .
C20 H20B 0.9800 .
C20 H20C 0.9800 .
C15A C16A 1.473(12) .
C15A H15C 0.9900 .
C15A H15D 0.9900 .
C16A C17A 1.547(18) .
C16A H16C 0.9900 .
C16A H16D 0.9900 .
C17A C18A 1.63(2) .
C17A H17C 0.9900 .
C17A H17D 0.9900 .
C18A C19A 1.519(11) .
C18A H18C 0.9900 .
C18A H18D 0.9900 .
C19A C20A 1.51(2) .
C19A H19C 0.9900 .
C19A H19D 0.9900 .
C20A H20D 0.9800 .
C20A H20E 0.9800 .
C20A H20F 0.9800 .
C21 C22 1.308(5) .
C21 H21 0.86(4) .
C22 C6 1.478(5) 3_667
C22 H22 1.01(3) .

loop_
_geom_torsion_atom_site_label_1
_geom_torsion_atom_site_label_2
_geom_torsion_atom_site_label_3
_geom_torsion_atom_site_label_4
_geom_torsion
_geom_torsion_site_symmetry_1
_geom_torsion_site_symmetry_4
C11 C1 C2 C3 2.2(4) . .
C1 C2 C3 C4 -4.1(4) . .
C1 C2 C3 C21 174.6(3) . .
C2 C3 C4 C12 2.1(4) . .
C21 C3 C4 C12 -176.6(2) . .
C14 C5 C6 C7 0.1(3) . .
C14 C5 C6 C22 179.5(2) . 3_667
C5 C6 C7 C8 2.1(4) . .
C22 C6 C7 C8 -177.3(2) 3_667 .
C6 C7 C8 C13 -2.4(4) . .
C2 C1 C11 C12 1.7(4) . .
C2 C1 C11 N9 -177.6(2) . .
C13 N9 C11 C1 134.4(2) . .
C15A N9 C11 C1 -14.5(7) . .
C15 N9 C11 C1 -18.1(4) . .
C13 N9 C11 C12 -44.9(3) . .
C15A N9 C11 C12 166.2(6) . .
C15 N9 C11 C12 162.6(3) . .
C3 C4 C12 C11 1.8(3) . .
C3 C4 C12 S1 -177.02(17) . .
C1 C11 C12 C4 -3.7(3) . .
N9 C11 C12 C4 175.7(2) . .
C1 C11 C12 S1 175.22(17) . .
N9 C11 C12 S1 -5.4(3) . .
C14 S1 C12 C4 -138.80(18) . .
C14 S1 C12 C11 42.33(18) . .
C7 C8 C13 C14 0.3(3) . .
C7 C8 C13 N9 179.9(2) . .
C11 N9 C13 C8 -133.0(2) . .
C15A N9 C13 C8 23.7(5) . .
C15 N9 C13 C8 14.4(5) . .
C11 N9 C13 C14 46.6(3) . .
C15A N9 C13 C14 -156.7(5) . .
C15 N9 C13 C14 -166.0(4) . .
C6 C5 C14 C13 -2.1(3) . .
C6 C5 C14 S1 177.71(17) . .
C8 C13 C14 C5 1.9(3) . .
N9 C13 C14 C5 -177.7(2) . .
C8 C13 C14 S1 -177.93(17) . .
N9 C13 C14 S1 2.4(3) . .
C12 S1 C14 C5 139.46(18) . .
C12 S1 C14 C13 -40.72(18) . .
C11 N9 C15 C16 -147.1(4) . .
C13 N9 C15 C16 63.9(6) . .
C15A N9 C15 C16 39.9(14) . .
N9 C15 C16 C17 174.3(5) . .
C15 C16 C17 C18 -176.2(6) . .
C16 C17 C18 C19 -75.0(9) . .
C17 C18 C19 C20 178.7(10) . .
C11 N9 C15A C16A -68.3(8) . .
C13 N9 C15A C16A 140.5(5) . .
C15 N9 C15A C16A -59.3(14) . .
N9 C15A C16A C17A -176.8(10) . .
C15A C16A C17A C18A 72.1(12) . .
C16A C17A C18A C19A -179.0(8) . .
C17A C18A C19A C20A 178.4(15) . .
C2 C3 C21 C22 -135.5(4) . .
C4 C3 C21 C22 43.1(5) . .
C3 C21 C22 C6 1.0(6) . 3_667
